data_4107354
loop_
_publ_author_name
'Maksym Seredyuk'
'Ana B. Gaspar'
'Vadim Ksenofontov'
'Yury Galyametdinov'
'Joachim Kusz'
'Philipp G\"utlich'

_publ_section_title
;
 Does the Solid-Liquid Crystal Phase Transition Provoke the Spin-State
 Change in Spin-Crossover Metallomesogens?
;
_journal_name_full 'Journal of the American Chemical Society'
_journal_page_first 1431
_journal_page_last 1439
_journal_paper_doi 10.1021/ja077265z
_journal_volume 130
_journal_year 2008
_chemical_formula_sum 'C45 H69 Cl2 Fe N7 O11'
_chemical_formula_weight 1010.82
_chemical_name_systematic
; 
 ? 
;
_space_group_IT_number 14
_symmetry_cell_setting monoclinic
_symmetry_space_group_name_Hall '-P 2ybc'
_symmetry_space_group_name_H-M 'P 1 21/c 1'
_atom_sites_solution_hydrogens geom
_atom_sites_solution_primary direct
_atom_sites_solution_secondary difmap
_audit_creation_method SHELXL-97
_cell_angle_alpha 90.00
_cell_angle_beta 108.56(3)
_cell_angle_gamma 90.00
_cell_formula_units_Z 4
_cell_length_a 18.836(4)
_cell_length_b 19.926(4)
_cell_length_c 15.216(3)
_cell_measurement_temperature 298(2)
_cell_volume 5414(2)
_computing_structure_refinement 'SHELXL-97 (Sheldrick, 1997)'
_diffrn_ambient_temperature 298(2)
_diffrn_measured_fraction_theta_full 0.991
_diffrn_measured_fraction_theta_max 0.878
_diffrn_measurement_device_type KM4_CCD_Sapphire3
_diffrn_measurement_method \q-scan
_diffrn_radiation_monochromator graphite
_diffrn_radiation_source 'fine-focus sealed tube'
_diffrn_radiation_type MoK\a
_diffrn_radiation_wavelength 0.71073
_diffrn_reflns_av_R_equivalents 0.0894
_diffrn_reflns_av_sigmaI/netI 0.3064
_diffrn_reflns_limit_h_max 27
_diffrn_reflns_limit_h_min -27
_diffrn_reflns_limit_k_max 28
_diffrn_reflns_limit_k_min -28
_diffrn_reflns_limit_l_max 11
_diffrn_reflns_limit_l_min -23
_diffrn_reflns_number 46936
_diffrn_reflns_theta_full 25.00
_diffrn_reflns_theta_max 32.76
_diffrn_reflns_theta_min 2.82
_exptl_absorpt_coefficient_mu 0.436
_exptl_absorpt_correction_T_max 0.88448
_exptl_absorpt_correction_T_min 0.85431
_exptl_absorpt_correction_type multi-scan
_exptl_absorpt_process_details
;
CrysAlis RED, Oxford Diffraction Ltd.,
Version 1.171.29.2 (release 20-01-2006 CrysAlis171 .NET)
(compiled Jan 20 2006,12:36:28)
empirical absorption correction using spherical harmonics,
implemented in SCALE3 ABSPACK scaling algorithm.
;
_exptl_crystal_colour red
_exptl_crystal_density_diffrn 1.240
_exptl_crystal_description polyhedron
_exptl_crystal_F_000 2144
_exptl_crystal_size_max 0.4
_exptl_crystal_size_mid 0.3
_exptl_crystal_size_min 0.2
_refine_diff_density_max 1.282
_refine_diff_density_min -0.927
_refine_diff_density_rms 0.082
_refine_ls_extinction_method none
_refine_ls_goodness_of_fit_ref 0.820
_refine_ls_hydrogen_treatment constr
_refine_ls_matrix_type full
_refine_ls_number_parameters 440
_refine_ls_number_reflns 17578
_refine_ls_number_restraints 43
_refine_ls_restrained_S_all 0.916
_refine_ls_R_factor_all 0.3220
_refine_ls_R_factor_gt 0.0902
_refine_ls_shift/su_max 0.007
_refine_ls_shift/su_mean 0.000
_refine_ls_structure_factor_coef Fsqd
_refine_ls_weighting_details 'calc w=1/[\s^2^(Fo^2^)+(0.1326P)^2^+0.0000P] where P=(Fo^2^+2Fc^2^)/3'
_refine_ls_weighting_scheme calc
_refine_ls_wR_factor_gt 0.2473
_refine_ls_wR_factor_ref 0.2926
_reflns_number_gt 3942
_reflns_number_total 17578
_reflns_threshold_expression >2sigma(I)
_cod_data_source_file ja077265z-file003.cif
_cod_data_source_block C6-2_298K
_cod_original_cell_volume 5413.9(19)
_cod_original_sg_symbol_H-M 'P 21/c'
_cod_database_code 4107354

loop_
_symmetry_equiv_pos_as_xyz
'x, y, z'
'-x, y+1/2, -z+1/2'
'-x, -y, -z'
'x, -y-1/2, z-1/2'

loop_
_atom_site_label
_atom_site_type_symbol
_atom_site_fract_x
_atom_site_fract_y
_atom_site_fract_z
_atom_site_U_iso_or_equiv
_atom_site_adp_type
_atom_site_occupancy
_atom_site_symmetry_multiplicity
_atom_site_calc_flag
_atom_site_refinement_flags
_atom_site_disorder_assembly
_atom_site_disorder_group
Cl2A Cl -0.16759(8) -0.14480(7) 0.64965(10) 0.1138(5) Uani 0.561(4) 1 d PD A 1
O11A O -0.2120(4) -0.0974(4) 0.6661(5) 0.152(3) Uani 0.561(4) 1 d PD A 1
O9A O -0.1978(4) -0.2051(3) 0.6152(4) 0.131(2) Uani 0.561(4) 1 d PD A 1
O10A O -0.1233(4) -0.1647(4) 0.7491(4) 0.155(3) Uani 0.561(4) 1 d PD A 1
O8A O -0.1140(3) -0.1235(4) 0.6172(4) 0.115(2) Uani 0.561(4) 1 d PD A 1
Cl2B Cl -0.16759(8) -0.14480(7) 0.64965(10) 0.1138(5) Uani 0.439(4) 1 d PD A 2
O11B O -0.1760(8) -0.0904(4) 0.5831(6) 0.192(6) Uani 0.439(4) 1 d PD A 2
O9B O -0.2318(5) -0.1763(7) 0.5924(8) 0.222(6) Uani 0.439(4) 1 d PD A 2
O10B O -0.1776(8) -0.1180(7) 0.7255(6) 0.252(6) Uani 0.439(4) 1 d PDU A 2
O8B O -0.1051(5) -0.1728(7) 0.6406(8) 0.245(6) Uani 0.439(4) 1 d PD A 2
Fe1 Fe 0.10404(3) 0.06858(2) 0.75997(3) 0.05531(15) Uani 1 1 d . . .
Cl1 Cl 0.08372(7) -0.17468(6) 0.98912(7) 0.0982(4) Uani 1 1 d . . .
O3 O 0.34734(17) 0.24663(17) 0.7907(2) 0.1171(12) Uani 1 1 d . . .
O7 O 0.0423(2) -0.2294(2) 1.0049(3) 0.1577(16) Uani 1 1 d . . .
O2 O 0.25163(15) -0.12566(13) 0.59906(19) 0.0830(9) Uani 1 1 d . . .
O6 O 0.1477(3) -0.1702(2) 1.0733(3) 0.1553(17) Uani 1 1 d . . .
O1 O 0.28007(17) -0.04486(17) 1.10387(19) 0.1027(11) Uani 1 1 d . . .
O4 O 0.0424(2) -0.1151(2) 0.9803(3) 0.1637(16) Uani 1 1 d . . .
O5 O 0.1106(2) -0.1874(2) 0.9156(2) 0.1586(15) Uani 1 1 d . . .
N5 N 0.04813(17) 0.09225(15) 0.61746(19) 0.0632(9) Uani 1 1 d . . .
N1 N 0.06584(17) 0.15000(15) 0.8234(2) 0.0653(9) Uani 1 1 d . . .
N4 N 0.13797(17) -0.03335(15) 0.70638(19) 0.0647(5) Uani 1 1 d . . .
N2 N 0.16397(17) 0.05445(17) 0.9204(2) 0.0721(5) Uani 1 1 d . . .
N3 N 0.02733(15) -0.00242(14) 0.78185(19) 0.0590(8) Uani 1 1 d . . .
N7 N -0.06859(17) 0.10375(15) 0.6972(2) 0.0693(10) Uani 1 1 d . . .
N6 N 0.18079(19) 0.14543(17) 0.7213(2) 0.0817(5) Uani 1 1 d . . .
C205 C 0.1053(2) -0.14845(18) 0.7045(2) 0.0647(5) Uani 1 1 d . . .
H1 H 0.0766 -0.1816 0.7199 0.078 Uiso 1 1 calc R . .
C206 C 0.1556(2) -0.16652(19) 0.6641(2) 0.0647(5) Uani 1 1 d . . .
H2 H 0.1616 -0.2113 0.6508 0.078 Uiso 1 1 calc R . .
C208 C 0.1884(2) -0.04908(18) 0.6660(3) 0.0647(5) Uani 1 1 d . . .
C103 C 0.0860(2) 0.1497(2) 0.9120(3) 0.0731(13) Uani 1 1 d . . .
H23 H 0.0680 0.1831 0.9420 0.088 Uiso 1 1 calc R . .
C212 C 0.3137(4) -0.2604(3) 0.4666(5) 0.1701(11) Uani 1 1 d . . .
H24A H 0.3306 -0.2931 0.5162 0.204 Uiso 1 1 calc R . .
H24B H 0.2644 -0.2741 0.4274 0.204 Uiso 1 1 calc R . .
C204 C 0.0940(2) -0.08261(18) 0.7242(3) 0.0647(5) Uani 1 1 d . . .
C201 C -0.0969(2) 0.0477(2) 0.7331(3) 0.0790(9) Uani 1 1 d . . .
H26A H -0.1166 0.0152 0.6839 0.095 Uiso 1 1 calc R . .
H26B H -0.1378 0.0623 0.7542 0.095 Uiso 1 1 calc R . .
C207 C 0.1986(2) -0.11679(18) 0.6426(3) 0.0647(5) Uani 1 1 d . . .
C203 C 0.0370(2) -0.06340(19) 0.7646(2) 0.0633(11) Uani 1 1 d . . .
H28 H 0.0070 -0.0963 0.7780 0.076 Uiso 1 1 calc R . .
C202 C -0.0370(2) 0.0138(2) 0.8137(3) 0.0790(9) Uani 1 1 d . . .
H29A H -0.0214 0.0437 0.8667 0.095 Uiso 1 1 calc R . .
H29B H -0.0569 -0.0269 0.8320 0.095 Uiso 1 1 calc R . .
C210 C 0.2591(4) -0.1944(3) 0.5675(5) 0.1701(11) Uani 1 1 d . . .
H30A H 0.2811 -0.2236 0.6202 0.204 Uiso 1 1 calc R . .
H30B H 0.2105 -0.2122 0.5322 0.204 Uiso 1 1 calc R . .
C102 C 0.0104(2) 0.1988(2) 0.7710(3) 0.0779(9) Uani 1 1 d . . .
H31A H 0.0218 0.2122 0.7157 0.094 Uiso 1 1 calc R . .
H31B H 0.0120 0.2384 0.8085 0.094 Uiso 1 1 calc R . .
C302 C -0.0273(2) 0.0671(2) 0.5671(3) 0.0810(10) Uani 1 1 d . . .
H32A H -0.0308 0.0199 0.5805 0.097 Uiso 1 1 calc R . .
H32B H -0.0370 0.0720 0.5008 0.097 Uiso 1 1 calc R . .
C306 C 0.2493(2) 0.2407(2) 0.6411(3) 0.0817(5) Uani 1 1 d . . .
H33 H 0.2721 0.2722 0.6138 0.098 Uiso 1 1 calc R . .
C104 C 0.1354(2) 0.0996(2) 0.9668(2) 0.0721(5) Uani 1 1 d . . .
C108 C 0.2122(2) 0.0079(2) 0.9687(2) 0.0721(5) Uani 1 1 d . . .
C303 C 0.0801(2) 0.1344(2) 0.5808(3) 0.0771(13) Uani 1 1 d . . .
H36 H 0.0575 0.1460 0.5190 0.093 Uiso 1 1 calc R . .
C309 C 0.2793(3) 0.1549(2) 0.8682(3) 0.1026(17) Uani 1 1 d . . .
H37A H 0.3030 0.1119 0.8709 0.154 Uiso 1 1 calc R . .
H37B H 0.2415 0.1522 0.8980 0.154 Uiso 1 1 calc R . .
H37C H 0.3161 0.1877 0.8994 0.154 Uiso 1 1 calc R . .
C107 C 0.2320(2) 0.0045(2) 1.0662(2) 0.0721(5) Uani 1 1 d . . .
C307 C 0.2816(2) 0.2242(2) 0.7307(3) 0.0817(5) Uani 1 1 d . . .
C101 C -0.0657(2) 0.1683(2) 0.7446(3) 0.0779(9) Uani 1 1 d . . .
H40A H -0.0800 0.1618 0.7998 0.094 Uiso 1 1 calc R . .
H40B H -0.1014 0.1990 0.7041 0.094 Uiso 1 1 calc R . .
C105 C 0.1524(2) 0.0974(2) 1.0618(2) 0.0721(5) Uani 1 1 d . . .
H41 H 0.1315 0.1284 1.0922 0.087 Uiso 1 1 calc R . .
C106 C 0.2003(2) 0.0493(2) 1.1109(3) 0.0721(5) Uani 1 1 d . . .
H42 H 0.2115 0.0469 1.1749 0.087 Uiso 1 1 calc R . .
C109 C 0.2465(3) -0.0401(2) 0.9188(3) 0.0921(16) Uani 1 1 d . . .
H43A H 0.2423 -0.0225 0.8586 0.138 Uiso 1 1 calc R . .
H43B H 0.2209 -0.0824 0.9121 0.138 Uiso 1 1 calc R . .
H43C H 0.2984 -0.0463 0.9535 0.138 Uiso 1 1 calc R . .
C113 C 0.4514(4) -0.1187(5) 1.1730(6) 0.289(3) Uani 1 1 d D . .
H44A H 0.4337 -0.1152 1.1060 0.346 Uiso 1 1 calc R . .
H44B H 0.4387 -0.1614 1.1948 0.346 Uiso 1 1 calc R . .
C305 C 0.1840(2) 0.2120(2) 0.5902(3) 0.0817(5) Uani 1 1 d . . .
H45 H 0.1620 0.2235 0.5283 0.098 Uiso 1 1 calc R . .
C214 C 0.3797(4) -0.3235(4) 0.3748(5) 0.1701(11) Uani 1 1 d . . .
H46A H 0.3332 -0.3397 0.3312 0.204 Uiso 1 1 calc R . .
H46B H 0.3954 -0.3556 0.4254 0.204 Uiso 1 1 calc R . .
C110 C 0.3007(4) -0.0512(5) 1.2026(7) 0.289(3) Uani 1 1 d D . .
H47A H 0.2586 -0.0662 1.2212 0.346 Uiso 1 1 calc R . .
H47B H 0.3188 -0.0088 1.2329 0.346 Uiso 1 1 calc R . .
C211 C 0.3073(4) -0.1906(3) 0.5097(5) 0.1701(11) Uani 1 1 d . . .
H48A H 0.3567 -0.1754 0.5467 0.204 Uiso 1 1 calc R . .
H48B H 0.2871 -0.1582 0.4605 0.204 Uiso 1 1 calc R . .
C304 C 0.1506(2) 0.1654(2) 0.6317(3) 0.0817(5) Uani 1 1 d . . .
C112 C 0.4380(4) -0.0559(4) 1.2261(6) 0.289(3) Uani 1 1 d D . .
H50A H 0.4237 -0.0154 1.1893 0.346 Uiso 1 1 calc R . .
H50B H 0.4754 -0.0477 1.2858 0.346 Uiso 1 1 calc R . .
C308 C 0.2447(2) 0.1748(2) 0.7707(3) 0.0817(5) Uani 1 1 d . . .
C213 C 0.3665(4) -0.2613(3) 0.4101(5) 0.1701(11) Uani 1 1 d . . .
H52A H 0.3470 -0.2309 0.3583 0.204 Uiso 1 1 calc R . .
H52B H 0.4142 -0.2435 0.4483 0.204 Uiso 1 1 calc R . .
C314 C 0.3986(4) 0.4401(4) 1.0041(6) 0.1944(14) Uani 1 1 d . . .
H54A H 0.4469 0.4414 1.0523 0.233 Uiso 1 1 calc R . .
H54B H 0.3661 0.4103 1.0241 0.233 Uiso 1 1 calc R . .
C311 C 0.4488(4) 0.3226(4) 0.8355(6) 0.1944(14) Uani 1 1 d . . .
H55A H 0.4745 0.3578 0.8136 0.233 Uiso 1 1 calc R . .
H55B H 0.4824 0.2844 0.8516 0.233 Uiso 1 1 calc R . .
C310 C 0.3826(4) 0.3024(4) 0.7577(6) 0.1944(14) Uani 1 1 d . . .
H56A H 0.3479 0.3397 0.7388 0.233 Uiso 1 1 calc R . .
H56B H 0.3975 0.2885 0.7051 0.233 Uiso 1 1 calc R . .
C209 C 0.2354(2) 0.0049(2) 0.6437(3) 0.0937(14) Uani 1 1 d . . .
H57A H 0.2185 0.0480 0.6572 0.141 Uiso 1 1 calc R . .
H57B H 0.2309 0.0027 0.5791 0.141 Uiso 1 1 calc R . .
H57C H 0.2868 -0.0014 0.6805 0.141 Uiso 1 1 calc R . .
C313 C 0.4080(4) 0.4145(4) 0.9169(6) 0.1944(14) Uani 1 1 d . . .
H58A H 0.3600 0.4165 0.8683 0.233 Uiso 1 1 calc R . .
H58B H 0.4422 0.4438 0.8992 0.233 Uiso 1 1 calc R . .
C111 C 0.3669(4) -0.1070(5) 1.2274(7) 0.289(3) Uani 1 1 d D . .
H59A H 0.3578 -0.1419 1.1806 0.346 Uiso 1 1 calc R . .
H59B H 0.3748 -0.1271 1.2879 0.346 Uiso 1 1 calc R . .
C301 C -0.0851(2) 0.1071(2) 0.5970(3) 0.0810(10) Uani 1 1 d . . .
H60A H -0.0846 0.1535 0.5781 0.097 Uiso 1 1 calc R . .
H60B H -0.1347 0.0891 0.5666 0.097 Uiso 1 1 calc R . .
C312 C 0.4357(4) 0.3472(4) 0.9233(6) 0.1944(14) Uani 1 1 d . . .
H61A H 0.4002 0.3175 0.9379 0.233 Uiso 1 1 calc R . .
H61B H 0.4825 0.3446 0.9739 0.233 Uiso 1 1 calc R . .
C315 C 0.3636(4) 0.5130(4) 0.9881(5) 0.1944(14) Uani 1 1 d . . .
H62A H 0.3606 0.5304 1.0457 0.292 Uiso 1 1 calc R . .
H62B H 0.3143 0.5110 0.9437 0.292 Uiso 1 1 calc R . .
H62C H 0.3946 0.5419 0.9653 0.292 Uiso 1 1 calc R . .
C114 C 0.5362(4) -0.0931(5) 1.2230(6) 0.289(3) Uani 1 1 d D . .
H63A H 0.5713 -0.1301 1.2337 0.346 Uiso 1 1 calc R . .
H63B H 0.5408 -0.0715 1.2817 0.346 Uiso 1 1 calc R . .
C215 C 0.4384(3) -0.3203(4) 0.3271(5) 0.1701(11) Uani 1 1 d . . .
H64A H 0.4445 -0.3640 0.3038 0.255 Uiso 1 1 calc R . .
H64B H 0.4850 -0.3059 0.3705 0.255 Uiso 1 1 calc R . .
H64C H 0.4230 -0.2891 0.2765 0.255 Uiso 1 1 calc R . .
C115 C 0.5507(5) -0.0389(5) 1.1482(6) 0.289(3) Uani 1 1 d D . .
H65A H 0.5499 0.0059 1.1710 0.433 Uiso 1 1 calc R . .
H65B H 0.5120 -0.0437 1.0895 0.433 Uiso 1 1 calc R . .
H65C H 0.5985 -0.0476 1.1406 0.433 Uiso 1 1 calc R . .

loop_
_atom_site_aniso_label
_atom_site_aniso_U_11
_atom_site_aniso_U_22
_atom_site_aniso_U_33
_atom_site_aniso_U_23
_atom_site_aniso_U_13
_atom_site_aniso_U_12
Cl2A 0.1249(10) 0.0988(9) 0.1269(9) -0.0381(8) 0.0532(8) -0.0145(8)
O11A 0.160(6) 0.152(7) 0.152(6) -0.029(5) 0.059(5) 0.006(5)
O9A 0.213(5) 0.085(4) 0.132(4) -0.030(3) 0.108(4) -0.058(4)
O10A 0.148(5) 0.219(8) 0.109(4) -0.038(5) 0.057(4) 0.019(6)
O8A 0.113(4) 0.165(6) 0.090(3) -0.027(4) 0.063(3) -0.032(4)
Cl2B 0.1249(10) 0.0988(9) 0.1269(9) -0.0381(8) 0.0532(8) -0.0145(8)
O11B 0.357(16) 0.089(7) 0.128(7) 0.007(6) 0.073(9) 0.031(9)
O9B 0.093(6) 0.362(17) 0.218(10) -0.157(10) 0.057(6) -0.050(9)
O10B 0.447(14) 0.238(11) 0.144(5) -0.118(6) 0.199(6) -0.055(12)
O8B 0.235(9) 0.327(14) 0.156(10) 0.024(9) 0.040(8) 0.200(10)
Fe1 0.0745(3) 0.0438(3) 0.0521(2) -0.0037(2) 0.0264(2) 0.0005(3)
Cl1 0.1436(9) 0.0854(8) 0.0872(6) 0.0146(6) 0.0670(6) 0.0269(7)
O3 0.122(2) 0.095(2) 0.155(3) -0.012(2) 0.0745(19) -0.0352(19)
O7 0.192(3) 0.114(3) 0.206(3) -0.002(3) 0.117(3) -0.010(3)
O2 0.0946(18) 0.0605(17) 0.1015(18) -0.0203(14) 0.0417(15) 0.0081(14)
O6 0.182(4) 0.149(4) 0.122(3) 0.003(3) 0.031(3) -0.002(3)
O1 0.096(2) 0.127(3) 0.0685(17) 0.0214(18) 0.0028(16) 0.008(2)
O4 0.237(3) 0.109(3) 0.181(3) 0.043(2) 0.117(3) 0.082(3)
O5 0.212(3) 0.176(4) 0.130(2) 0.007(2) 0.115(2) 0.037(3)
N5 0.0757(19) 0.0607(19) 0.0526(16) -0.0041(14) 0.0194(15) 0.0104(16)
N1 0.0763(19) 0.0540(19) 0.0651(17) -0.0070(15) 0.0220(15) 0.0024(16)
N4 0.0803(10) 0.0469(8) 0.0689(9) -0.0039(7) 0.0267(8) 0.0005(7)
N2 0.0731(10) 0.0863(12) 0.0578(8) -0.0046(8) 0.0219(8) -0.0051(9)
N3 0.0669(17) 0.0500(18) 0.0665(16) 0.0067(14) 0.0301(14) 0.0081(15)
N7 0.083(2) 0.0544(19) 0.0710(18) -0.0052(16) 0.0244(16) 0.0071(17)
N6 0.1039(12) 0.0654(11) 0.0872(10) 0.0014(9) 0.0468(9) -0.0027(9)
C205 0.0803(10) 0.0469(8) 0.0689(9) -0.0039(7) 0.0267(8) 0.0005(7)
C206 0.0803(10) 0.0469(8) 0.0689(9) -0.0039(7) 0.0267(8) 0.0005(7)
C208 0.0803(10) 0.0469(8) 0.0689(9) -0.0039(7) 0.0267(8) 0.0005(7)
C103 0.077(3) 0.067(3) 0.077(2) -0.027(2) 0.028(2) -0.008(2)
C212 0.210(2) 0.142(2) 0.207(2) -0.0384(18) 0.1357(16) 0.015(2)
C204 0.0803(10) 0.0469(8) 0.0689(9) -0.0039(7) 0.0267(8) 0.0005(7)
C201 0.0771(18) 0.068(2) 0.103(2) -0.0044(16) 0.0441(15) 0.0000(15)
C207 0.0803(10) 0.0469(8) 0.0689(9) -0.0039(7) 0.0267(8) 0.0005(7)
C203 0.074(2) 0.055(2) 0.065(2) 0.0136(18) 0.0265(18) -0.006(2)
C202 0.0771(18) 0.068(2) 0.103(2) -0.0044(16) 0.0441(15) 0.0000(15)
C210 0.210(2) 0.142(2) 0.207(2) -0.0384(18) 0.1357(16) 0.015(2)
C102 0.091(2) 0.0575(18) 0.0850(18) -0.0062(15) 0.0279(17) 0.0195(16)
C302 0.086(2) 0.083(2) 0.0680(17) 0.0002(16) 0.0166(16) 0.0172(17)
C306 0.1039(12) 0.0654(11) 0.0872(10) 0.0014(9) 0.0468(9) -0.0027(9)
C104 0.0731(10) 0.0863(12) 0.0578(8) -0.0046(8) 0.0219(8) -0.0051(9)
C108 0.0731(10) 0.0863(12) 0.0578(8) -0.0046(8) 0.0219(8) -0.0051(9)
C303 0.114(3) 0.064(3) 0.059(2) 0.0133(19) 0.035(2) 0.027(2)
C309 0.090(3) 0.096(3) 0.123(4) -0.019(3) 0.036(3) -0.031(3)
C107 0.0731(10) 0.0863(12) 0.0578(8) -0.0046(8) 0.0219(8) -0.0051(9)
C307 0.1039(12) 0.0654(11) 0.0872(10) 0.0014(9) 0.0468(9) -0.0027(9)
C101 0.091(2) 0.0575(18) 0.0850(18) -0.0062(15) 0.0279(17) 0.0195(16)
C105 0.0731(10) 0.0863(12) 0.0578(8) -0.0046(8) 0.0219(8) -0.0051(9)
C106 0.0731(10) 0.0863(12) 0.0578(8) -0.0046(8) 0.0219(8) -0.0051(9)
C109 0.107(3) 0.078(3) 0.080(3) -0.003(2) 0.013(3) 0.029(3)
C113 0.249(5) 0.366(7) 0.205(4) 0.039(4) 0.007(4) 0.079(5)
C305 0.1039(12) 0.0654(11) 0.0872(10) 0.0014(9) 0.0468(9) -0.0027(9)
C214 0.210(2) 0.142(2) 0.207(2) -0.0384(18) 0.1357(16) 0.015(2)
C110 0.249(5) 0.366(7) 0.205(4) 0.039(4) 0.007(4) 0.079(5)
C211 0.210(2) 0.142(2) 0.207(2) -0.0384(18) 0.1357(16) 0.015(2)
C304 0.1039(12) 0.0654(11) 0.0872(10) 0.0014(9) 0.0468(9) -0.0027(9)
C112 0.249(5) 0.366(7) 0.205(4) 0.039(4) 0.007(4) 0.079(5)
C308 0.1039(12) 0.0654(11) 0.0872(10) 0.0014(9) 0.0468(9) -0.0027(9)
C213 0.210(2) 0.142(2) 0.207(2) -0.0384(18) 0.1357(16) 0.015(2)
C314 0.213(3) 0.154(3) 0.249(3) -0.033(3) 0.120(2) -0.041(3)
C311 0.213(3) 0.154(3) 0.249(3) -0.033(3) 0.120(2) -0.041(3)
C310 0.213(3) 0.154(3) 0.249(3) -0.033(3) 0.120(2) -0.041(3)
C209 0.105(3) 0.066(3) 0.136(3) -0.018(2) 0.076(2) -0.016(2)
C313 0.213(3) 0.154(3) 0.249(3) -0.033(3) 0.120(2) -0.041(3)
C111 0.249(5) 0.366(7) 0.205(4) 0.039(4) 0.007(4) 0.079(5)
C301 0.086(2) 0.083(2) 0.0680(17) 0.0002(16) 0.0166(16) 0.0172(17)
C312 0.213(3) 0.154(3) 0.249(3) -0.033(3) 0.120(2) -0.041(3)
C315 0.213(3) 0.154(3) 0.249(3) -0.033(3) 0.120(2) -0.041(3)
C114 0.249(5) 0.366(7) 0.205(4) 0.039(4) 0.007(4) 0.079(5)
C215 0.210(2) 0.142(2) 0.207(2) -0.0384(18) 0.1357(16) 0.015(2)
C115 0.249(5) 0.366(7) 0.205(4) 0.039(4) 0.007(4) 0.079(5)

loop_
_atom_type_symbol
_atom_type_description
_atom_type_scat_dispersion_real
_atom_type_scat_dispersion_imag
_atom_type_scat_source
C C 0.0033 0.0016 'International Tables Vol C Tables 4.2.6.8 and 6.1.1.4'
H H 0.0000 0.0000 'International Tables Vol C Tables 4.2.6.8 and 6.1.1.4'
N N 0.0061 0.0033 'International Tables Vol C Tables 4.2.6.8 and 6.1.1.4'
O O 0.0106 0.0060 'International Tables Vol C Tables 4.2.6.8 and 6.1.1.4'
Cl Cl 0.1484 0.1585 'International Tables Vol C Tables 4.2.6.8 and 6.1.1.4'
Fe Fe 0.3463 0.8444 'International Tables Vol C Tables 4.2.6.8 and 6.1.1.4'

loop_
_geom_angle_atom_site_label_1
_geom_angle_atom_site_label_2
_geom_angle_atom_site_label_3
_geom_angle
O8A Cl2A O11A 116.1(5)
O8A Cl2A O9A 114.4(4)
O11A Cl2A O9A 119.1(5)
O8A Cl2A O10A 102.2(4)
O11A Cl2A O10A 100.0(4)
O9A Cl2A O10A 100.5(4)
N3 Fe1 N1 95.27(12)
N3 Fe1 N5 99.54(12)
N1 Fe1 N5 99.39(11)
N3 Fe1 N6 174.50(11)
N1 Fe1 N6 86.53(13)
N5 Fe1 N6 75.02(12)
N3 Fe1 N4 75.67(11)
N1 Fe1 N4 169.97(12)
N5 Fe1 N4 86.53(11)
N6 Fe1 N4 102.90(12)
N3 Fe1 N2 83.31(11)
N1 Fe1 N2 74.99(11)
N5 Fe1 N2 173.98(12)
N6 Fe1 N2 102.18(11)
N4 Fe1 N2 99.35(11)
O5 Cl1 O4 114.2(3)
O5 Cl1 O7 111.1(3)
O4 Cl1 O7 110.6(3)
O5 Cl1 O6 107.9(3)
O4 Cl1 O6 108.2(3)
O7 Cl1 O6 104.3(3)
C307 O3 C310 115.8(4)
C207 O2 C210 115.9(4)
C107 O1 C110 115.8(5)
C303 N5 C302 120.9(3)
C303 N5 Fe1 116.4(3)
C302 N5 Fe1 122.4(3)
C103 N1 C102 119.8(3)
C103 N1 Fe1 116.4(3)
C102 N1 Fe1 123.1(2)
C208 N4 C204 119.5(3)
C208 N4 Fe1 132.9(2)
C204 N4 Fe1 107.6(2)
C108 N2 C104 119.0(3)
C108 N2 Fe1 131.8(3)
C104 N2 Fe1 108.8(2)
C203 N3 C202 117.7(3)
C203 N3 Fe1 117.1(3)
C202 N3 Fe1 125.2(2)
C201 N7 C301 117.2(3)
C201 N7 C101 117.5(3)
C301 N7 C101 115.8(3)
C308 N6 C304 116.9(4)
C308 N6 Fe1 132.3(3)
C304 N6 Fe1 110.7(3)
C206 C205 C204 122.6(4)
C206 C205 H1 118.7
C204 C205 H1 118.7
C205 C206 C207 118.1(4)
C205 C206 H2 120.9
C207 C206 H2 120.9
N4 C208 C207 121.0(4)
N4 C208 C209 119.9(3)
C207 C208 C209 119.1(4)
N1 C103 C104 122.3(4)
N1 C103 H23 118.9
C104 C103 H23 118.9
C213 C212 C211 113.7(6)
C213 C212 H24A 108.8
C211 C212 H24A 108.8
C213 C212 H24B 108.8
C211 C212 H24B 108.8
H24A C212 H24B 107.7
N4 C204 C205 119.8(4)
N4 C204 C203 118.2(3)
C205 C204 C203 122.0(4)
N7 C201 C202 112.6(3)
N7 C201 H26A 109.1
C202 C201 H26A 109.1
N7 C201 H26B 109.1
C202 C201 H26B 109.1
H26A C201 H26B 107.8
O2 C207 C206 126.3(3)
O2 C207 C208 114.8(3)
C206 C207 C208 118.9(4)
N3 C203 C204 121.0(3)
N3 C203 H28 119.5
C204 C203 H28 119.5
N3 C202 C201 107.8(3)
N3 C202 H29A 110.2
C201 C202 H29A 110.2
N3 C202 H29B 110.2
C201 C202 H29B 110.2
H29A C202 H29B 108.5
C211 C210 O2 107.0(5)
C211 C210 H30A 110.3
O2 C210 H30A 110.3
C211 C210 H30B 110.3
O2 C210 H30B 110.3
H30A C210 H30B 108.6
N1 C102 C101 109.6(3)
N1 C102 H31A 109.7
C101 C102 H31A 109.7
N1 C102 H31B 109.7
C101 C102 H31B 109.7
H31A C102 H31B 108.2
N5 C302 C301 109.2(3)
N5 C302 H32A 109.8
C301 C302 H32A 109.8
N5 C302 H32B 109.8
C301 C302 H32B 109.8
H32A C302 H32B 108.3
C307 C306 C305 120.8(4)
C307 C306 H33 119.6
C305 C306 H33 119.6
N2 C104 C105 121.9(4)
N2 C104 C103 116.7(3)
C105 C104 C103 121.4(4)
N2 C108 C107 120.9(4)
N2 C108 C109 119.5(3)
C107 C108 C109 119.6(4)
N5 C303 C304 122.3(4)
N5 C303 H36 118.9
C304 C303 H36 118.9
C308 C309 H37A 109.5
C308 C309 H37B 109.5
H37A C309 H37B 109.5
C308 C309 H37C 109.5
H37A C309 H37C 109.5
H37B C309 H37C 109.5
O1 C107 C106 127.6(3)
O1 C107 C108 113.6(4)
C106 C107 C108 118.7(4)
C306 C307 O3 128.5(4)
C306 C307 C308 118.1(4)
O3 C307 C308 113.5(4)
N7 C101 C102 111.9(3)
N7 C101 H40A 109.2
C102 C101 H40A 109.2
N7 C101 H40B 109.2
C102 C101 H40B 109.2
H40A C101 H40B 107.9
C106 C105 C104 119.2(4)
C106 C105 H41 120.4
C104 C105 H41 120.4
C105 C106 C107 120.3(4)
C105 C106 H42 119.9
C107 C106 H42 119.9
C108 C109 H43A 109.5
C108 C109 H43B 109.5
H43A C109 H43B 109.5
C108 C109 H43C 109.5
H43A C109 H43C 109.5
H43B C109 H43C 109.5
C112 C113 C114 78.5(5)
C112 C113 H44A 115.5
C114 C113 H44A 115.5
C112 C113 H44B 115.5
C114 C113 H44B 115.5
H44A C113 H44B 112.5
C306 C305 C304 119.1(4)
C306 C305 H45 120.5
C304 C305 H45 120.5
C213 C214 C215 113.2(6)
C213 C214 H46A 108.9
C215 C214 H46A 108.9
C213 C214 H46B 108.9
C215 C214 H46B 108.9
H46A C214 H46B 107.8
O1 C110 C111 103.7(7)
O1 C110 H47A 111.0
C111 C110 H47A 111.0
O1 C110 H47B 111.0
C111 C110 H47B 111.0
H47A C110 H47B 109.0
C210 C211 C212 110.7(6)
C210 C211 H48A 109.5
C212 C211 H48A 109.5
C210 C211 H48B 109.5
C212 C211 H48B 109.5
H48A C211 H48B 108.1
N6 C304 C305 123.3(4)
N6 C304 C303 115.6(4)
C305 C304 C303 121.1(4)
C113 C112 C111 77.4(5)
C113 C112 H50A 115.6
C111 C112 H50A 115.6
C113 C112 H50B 115.6
C111 C112 H50B 115.6
H50A C112 H50B 112.7
N6 C308 C307 121.9(4)
N6 C308 C309 118.8(4)
C307 C308 C309 119.3(4)
C214 C213 C212 117.2(6)
C214 C213 H52A 108.0
C212 C213 H52A 108.0
C214 C213 H52B 108.0
C212 C213 H52B 108.0
H52A C213 H52B 107.2
C313 C314 C315 110.0(7)
C313 C314 H54A 109.7
C315 C314 H54A 109.7
C313 C314 H54B 109.7
C315 C314 H54B 109.7
H54A C314 H54B 108.2
C310 C311 C312 117.6(7)
C310 C311 H55A 107.9
C312 C311 H55A 107.9
C310 C311 H55B 107.9
C312 C311 H55B 107.9
H55A C311 H55B 107.2
O3 C310 C311 106.9(7)
O3 C310 H56A 110.3
C311 C310 H56A 110.3
O3 C310 H56B 110.3
C311 C310 H56B 110.3
H56A C310 H56B 108.6
C208 C209 H57A 109.5
C208 C209 H57B 109.5
H57A C209 H57B 109.5
C208 C209 H57C 109.5
H57A C209 H57C 109.5
H57B C209 H57C 109.5
C312 C313 C314 114.0(8)
C312 C313 H58A 108.7
C314 C313 H58A 108.7
C312 C313 H58B 108.7
C314 C313 H58B 108.7
H58A C313 H58B 107.6
C110 C111 C112 97.9(7)
C110 C111 H59A 112.2
C112 C111 H59A 112.2
C110 C111 H59B 112.2
C112 C111 H59B 112.2
H59A C111 H59B 109.8
N7 C301 C302 110.7(3)
N7 C301 H60A 109.5
C302 C301 H60A 109.5
N7 C301 H60B 109.5
C302 C301 H60B 109.5
H60A C301 H60B 108.1
C313 C312 C311 113.7(8)
C313 C312 H61A 108.8
C311 C312 H61A 108.8
C313 C312 H61B 108.8
C311 C312 H61B 108.8
H61A C312 H61B 107.7
C314 C315 H62A 109.5
C314 C315 H62B 109.5
H62A C315 H62B 109.5
C314 C315 H62C 109.5
H62A C315 H62C 109.5
H62B C315 H62C 109.5
C113 C114 C115 103.7(6)
C113 C114 H63A 111.0
C115 C114 H63A 111.0
C113 C114 H63B 111.0
C115 C114 H63B 111.0
H63A C114 H63B 109.0
C214 C215 H64A 109.5
C214 C215 H64B 109.5
H64A C215 H64B 109.5
C214 C215 H64C 109.5
H64A C215 H64C 109.5
H64B C215 H64C 109.5
C114 C115 H65A 109.5
C114 C115 H65B 109.5
H65A C115 H65B 109.5
C114 C115 H65C 109.5
H65A C115 H65C 109.5
H65B C115 H65C 109.5

loop_
_geom_bond_atom_site_label_1
_geom_bond_atom_site_label_2
_geom_bond_distance
Cl2A O8A 1.326(6)
Cl2A O11A 1.337(8)
Cl2A O9A 1.361(6)
Cl2A O10A 1.530(6)
Fe1 N3 2.123(3)
Fe1 N1 2.127(3)
Fe1 N5 2.140(3)
Fe1 N6 2.307(4)
Fe1 N4 2.352(3)
Fe1 N2 2.358(3)
Cl1 O5 1.391(4)
Cl1 O4 1.402(4)
Cl1 O7 1.406(4)
Cl1 O6 1.455(4)
O3 C307 1.359(5)
O3 C310 1.464(8)
O2 C207 1.375(5)
O2 C210 1.474(7)
O1 C107 1.337(5)
O1 C110 1.433(10)
N5 C303 1.262(5)
N5 C302 1.470(5)
N1 C103 1.280(5)
N1 C102 1.463(5)
N4 C208 1.322(5)
N4 C204 1.366(5)
N2 C108 1.342(5)
N2 C104 1.356(5)
N3 C203 1.268(4)
N3 C202 1.477(5)
N7 C201 1.420(5)
N7 C301 1.458(5)
N7 C101 1.468(5)
N6 C308 1.335(5)
N6 C304 1.359(5)
C205 C206 1.332(5)
C205 C204 1.377(5)
C205 H1 0.9300
C206 C207 1.383(5)
C206 H2 0.9300
C208 C207 1.424(5)
C208 C209 1.499(6)
C103 C104 1.438(5)
C103 H23 0.9300
C212 C213 1.507(9)
C212 C211 1.559(9)
C212 H24A 0.9700
C212 H24B 0.9700
C204 C203 1.448(5)
C201 C202 1.533(5)
C201 H26A 0.9700
C201 H26B 0.9700
C203 H28 0.9300
C202 H29A 0.9700
C202 H29B 0.9700
C210 C211 1.453(9)
C210 H30A 0.9700
C210 H30B 0.9700
C102 C101 1.488(6)
C102 H31A 0.9700
C102 H31B 0.9700
C302 C301 1.530(6)
C302 H32A 0.9700
C302 H32B 0.9700
C306 C307 1.345(6)
C306 C305 1.353(5)
C306 H33 0.9300
C104 C105 1.378(5)
C108 C107 1.412(5)
C108 C109 1.490(6)
C303 C304 1.446(6)
C303 H36 0.9300
C309 C308 1.472(6)
C309 H37A 0.9600
C309 H37B 0.9600
C309 H37C 0.9600
C107 C106 1.366(6)
C307 C308 1.446(6)
C101 H40A 0.9700
C101 H40B 0.9700
C105 C106 1.365(5)
C105 H41 0.9300
C106 H42 0.9300
C109 H43A 0.9600
C109 H43B 0.9600
C109 H43C 0.9600
C113 C112 1.553(10)
C113 C114 1.616(9)
C113 H44A 0.9700
C113 H44B 0.9700
C305 C304 1.382(6)
C305 H45 0.9300
C214 C213 1.404(9)
C214 C215 1.505(8)
C214 H46A 0.9700
C214 H46B 0.9700
C110 C111 1.623(9)
C110 H47A 0.9700
C110 H47B 0.9700
C211 H48A 0.9700
C211 H48B 0.9700
C112 C111 1.689(10)
C112 H50A 0.9700
C112 H50B 0.9700
C213 H52A 0.9700
C213 H52B 0.9700
C314 C313 1.483(10)
C314 C315 1.582(10)
C314 H54A 0.9700
C314 H54B 0.9700
C311 C310 1.475(10)
C311 C312 1.514(11)
C311 H55A 0.9700
C311 H55B 0.9700
C310 H56A 0.9700
C310 H56B 0.9700
C209 H57A 0.9600
C209 H57B 0.9600
C209 H57C 0.9600
C313 C312 1.432(11)
C313 H58A 0.9700
C313 H58B 0.9700
C111 H59A 0.9700
C111 H59B 0.9700
C301 H60A 0.9700
C301 H60B 0.9700
C312 H61A 0.9700
C312 H61B 0.9700
C315 H62A 0.9600
C315 H62B 0.9600
C315 H62C 0.9600
C114 C115 1.653(10)
C114 H63A 0.9700
C114 H63B 0.9700
C215 H64A 0.9600
C215 H64B 0.9600
C215 H64C 0.9600
C115 H65A 0.9600
C115 H65B 0.9600
C115 H65C 0.9600
